data_7106143
loop_
_publ_author_name
'Juae Han'
'Soyeong Kang'
'Hyeon-Kyu Lee'

_publ_section_title
;
 Dynamic Kinetic Resolution in the Stereoselective Synthesis of 4,5-Diaryl
 Cyclic Sulfamidates by Using Chiral Rhodium-Catalyzed Asymmetric Transfer
 Hydrogenation
;
_journal_name_full Chem.Commun.
_journal_page_first 4004
_journal_paper_doi 10.1039/c0cc05289b
_journal_volume 47
_journal_year 2011
_chemical_formula_sum 'C14 H13 N O3 S'
_chemical_formula_weight 275.31
_chemical_name_systematic
;
?
;
_space_group_IT_number 19
_symmetry_cell_setting orthorhombic
_symmetry_space_group_name_Hall 'P 2ac 2ab'
_symmetry_space_group_name_H-M 'P 21 21 21'
_atom_sites_solution_hydrogens geom
_atom_sites_solution_primary direct
_atom_sites_solution_secondary difmap
_audit_creation_method SHELXL-97
_cell_angle_alpha 90.00
_cell_angle_beta 90.00
_cell_angle_gamma 90.00
_cell_formula_units_Z 4
_cell_length_a 5.72190(10)
_cell_length_b 14.5983(4)
_cell_length_c 15.3184(4)
_cell_measurement_reflns_used 2091
_cell_measurement_temperature 296(2)
_cell_measurement_theta_max 24.38
_cell_measurement_theta_min 2.66
_cell_volume 1279.55(5)
_computing_cell_refinement 'Bruker SAINT'
_computing_data_collection 'Bruker APEX2'
_computing_data_reduction 'Bruker SAINT'
_computing_molecular_graphics 'Bruker SHELXTL'
_computing_publication_material 'Bruker SHELXTL'
_computing_structure_refinement 'SHELXL-97 (Sheldrick, 1997)'
_computing_structure_solution 'SHELXS-97 (Sheldrick, 1990)'
_diffrn_ambient_temperature 296(2)
_diffrn_measured_fraction_theta_full 0.992
_diffrn_measured_fraction_theta_max 0.992
_diffrn_measurement_device_type 'Bruker APEX-II CCD'
_diffrn_measurement_method '\f and \w scans'
_diffrn_radiation_monochromator graphite
_diffrn_radiation_source 'fine-focus sealed tube'
_diffrn_radiation_type MoK\a
_diffrn_radiation_wavelength 0.71073
_diffrn_reflns_av_R_equivalents 0.0295
_diffrn_reflns_av_sigmaI/netI 0.0390
_diffrn_reflns_limit_h_max 7
_diffrn_reflns_limit_h_min -7
_diffrn_reflns_limit_k_max 19
_diffrn_reflns_limit_k_min -16
_diffrn_reflns_limit_l_max 19
_diffrn_reflns_limit_l_min -20
_diffrn_reflns_number 7449
_diffrn_reflns_theta_full 28.30
_diffrn_reflns_theta_max 28.30
_diffrn_reflns_theta_min 2.66
_diffrn_standards_number 0
_exptl_absorpt_coefficient_mu 0.256
_exptl_absorpt_correction_T_max 0.9873
_exptl_absorpt_correction_T_min 0.9226
_exptl_absorpt_correction_type multi-scan
_exptl_absorpt_process_details 'Bruker SADABS'
_exptl_crystal_colour silver
_exptl_crystal_density_diffrn 1.429
_exptl_crystal_density_meas ?
_exptl_crystal_density_method 'not measured'
_exptl_crystal_description plate
_exptl_crystal_F_000 576
_exptl_crystal_size_max 0.32
_exptl_crystal_size_mid 0.20
_exptl_crystal_size_min 0.05
_refine_diff_density_max 0.282
_refine_diff_density_min -0.287
_refine_diff_density_rms 0.042
_refine_ls_abs_structure_details 'Flack H D (1983), Acta Cryst. A39, 876-881'
_refine_ls_abs_structure_Flack -0.02(10)
_refine_ls_extinction_method none
_refine_ls_goodness_of_fit_ref 1.033
_refine_ls_hydrogen_treatment refxyz
_refine_ls_matrix_type full
_refine_ls_number_parameters 172
_refine_ls_number_reflns 3142
_refine_ls_number_restraints 0
_refine_ls_restrained_S_all 1.033
_refine_ls_R_factor_all 0.0587
_refine_ls_R_factor_gt 0.0420
_refine_ls_shift/su_max 0.000
_refine_ls_shift/su_mean 0.000
_refine_ls_structure_factor_coef Fsqd
_refine_ls_weighting_details 'calc w=1/[\s^2^(Fo^2^)+(0.0542P)^2^+0.0969P] where P=(Fo^2^+2Fc^2^)/3'
_refine_ls_weighting_scheme calc
_refine_ls_wR_factor_gt 0.0979
_refine_ls_wR_factor_ref 0.1077
_reflns_number_gt 2408
_reflns_number_total 3142
_reflns_threshold_expression >2sigma(I)
_cod_data_source_file c0cc05289b.txt
_cod_data_source_block 20100309_0m
_cod_depositor_comments
;
The following automatic conversions were performed:

'_symmetry_cell_setting' value 'Orthorhombic' changed to
'orthorhombic' according to the built-in table from CIF Core
dictionary named 'cif_core.dic' version 2.4.1 from 2010-06-29.

Automatic conversion script
Id: cif_fix_values 1646 2011-03-28 12:23:43Z adriana 

The following automatic conversions were performed:

'_exptl_crystal_density_meas' value 'none' was changed to '?' - the
value is perceived as not measured.

Automatic conversion script
Id: cif_fix_values 3008 2015-01-20 13:52:24Z robertas 
;
_cod_original_sg_symbol_H-M P2(1)2(1)2(1)
_cod_database_code 7106143

loop_
_symmetry_equiv_pos_as_xyz
'x, y, z'
'x+1/2, -y+1/2, -z'
'-x, y+1/2, -z+1/2'
'-x+1/2, -y, z+1/2'

loop_
_atom_site_label
_atom_site_type_symbol
_atom_site_fract_x
_atom_site_fract_y
_atom_site_fract_z
_atom_site_U_iso_or_equiv
_atom_site_adp_type
_atom_site_occupancy
_atom_site_symmetry_multiplicity
_atom_site_calc_flag
_atom_site_refinement_flags
_atom_site_disorder_assembly
_atom_site_disorder_group
C1 C 0.2171(4) 0.23411(17) 0.17404(15) 0.0436(5) Uani 1 1 d . . .
H1A H 0.3171 0.2678 0.1332 0.052 Uiso 1 1 calc R . .
C2 C 0.2958(4) 0.13274(16) 0.17582(14) 0.0448(6) Uani 1 1 d . . .
H2A H 0.4660 0.1303 0.1689 0.054 Uiso 1 1 calc R . .
O3 O 0.1865(4) 0.09159(12) 0.09864(10) 0.0555(5) Uani 1 1 d . . .
S4 S -0.00388(11) 0.15438(4) 0.05563(3) 0.04512(16) Uani 1 1 d . . .
N5 N -0.0197(4) 0.22675(13) 0.13619(11) 0.0459(5) Uani 1 1 d . . .
H5A H -0.1427 0.2553 0.1535 0.055 Uiso 1 1 calc R . .
O6 O 0.0925(3) 0.19362(13) -0.02173(10) 0.0560(5) Uani 1 1 d . . .
O7 O -0.2125(3) 0.10414(13) 0.04631(13) 0.0650(5) Uani 1 1 d . . .
C8 C 0.2241(4) 0.28157(16) 0.26157(15) 0.0422(5) Uani 1 1 d . . .
C9 C 0.0504(4) 0.27067(18) 0.32382(15) 0.0493(6) Uani 1 1 d . . .
H9A H -0.0818 0.2361 0.3109 0.059 Uiso 1 1 calc R . .
C10 C 0.0735(6) 0.3111(2) 0.40511(18) 0.0621(8) Uani 1 1 d . . .
H10A H -0.0441 0.3037 0.4464 0.075 Uiso 1 1 calc R . .
C11 C 0.2665(6) 0.3619(2) 0.4255(2) 0.0703(9) Uani 1 1 d . . .
H11A H 0.2811 0.3879 0.4806 0.084 Uiso 1 1 calc R . .
C12 C 0.4404(6) 0.3743(2) 0.3637(2) 0.0690(8) Uani 1 1 d . . .
H12A H 0.5717 0.4092 0.3770 0.083 Uiso 1 1 calc R . .
C13 C 0.4178(5) 0.33453(18) 0.28221(18) 0.0548(6) Uani 1 1 d . . .
H13A H 0.5341 0.3434 0.2406 0.066 Uiso 1 1 calc R . .
C14 C 0.2286(4) 0.07889(16) 0.25575(14) 0.0406(5) Uani 1 1 d . . .
C15 C 0.0211(5) 0.03177(15) 0.26246(15) 0.0465(5) Uani 1 1 d . . .
H15A H -0.0794 0.0287 0.2148 0.056 Uiso 1 1 calc R . .
C16 C -0.0381(5) -0.01104(17) 0.33984(16) 0.0523(6) Uani 1 1 d . . .
H16A H -0.1792 -0.0424 0.3441 0.063 Uiso 1 1 calc R . .
C17 C 0.1091(5) -0.00781(18) 0.41054(17) 0.0551(7) Uani 1 1 d . . .
H17A H 0.0666 -0.0359 0.4626 0.066 Uiso 1 1 calc R . .
C18 C 0.3187(5) 0.03689(19) 0.40412(17) 0.0561(7) Uani 1 1 d . . .
H18A H 0.4202 0.0380 0.4515 0.067 Uiso 1 1 calc R . .
C19 C 0.3801(5) 0.08066(18) 0.32678(16) 0.0509(6) Uani 1 1 d . . .
H19A H 0.5224 0.1111 0.3226 0.061 Uiso 1 1 calc R . .

loop_
_atom_site_aniso_label
_atom_site_aniso_U_11
_atom_site_aniso_U_22
_atom_site_aniso_U_33
_atom_site_aniso_U_23
_atom_site_aniso_U_13
_atom_site_aniso_U_12
C1 0.0426(13) 0.0541(13) 0.0342(11) 0.0068(11) 0.0029(10) -0.0014(11)
C2 0.0446(13) 0.0582(15) 0.0316(11) -0.0001(10) 0.0030(10) 0.0080(11)
O3 0.0763(13) 0.0573(11) 0.0329(8) -0.0063(8) -0.0027(8) 0.0193(10)
S4 0.0507(3) 0.0543(3) 0.0303(2) 0.0001(2) -0.0001(3) 0.0021(3)
N5 0.0462(11) 0.0551(10) 0.0363(9) -0.0033(9) 0.0002(9) 0.0099(11)
O6 0.0635(11) 0.0749(11) 0.0295(8) 0.0058(8) 0.0027(8) 0.0030(9)
O7 0.0593(11) 0.0699(12) 0.0658(12) -0.0099(11) -0.0012(10) -0.0138(10)
C8 0.0453(13) 0.0446(12) 0.0367(11) 0.0026(10) 0.0003(9) 0.0017(10)
C9 0.0514(16) 0.0545(13) 0.0420(12) -0.0042(11) 0.0037(10) -0.0020(12)
C10 0.070(2) 0.0724(18) 0.0436(13) -0.0068(14) 0.0096(13) 0.0067(15)
C11 0.077(2) 0.081(2) 0.0530(17) -0.0219(15) -0.0121(15) 0.0123(18)
C12 0.0634(19) 0.0695(17) 0.0741(19) -0.0156(16) -0.0186(15) 0.0004(15)
C13 0.0458(13) 0.0592(15) 0.0593(16) -0.0008(14) -0.0023(12) -0.0020(12)
C14 0.0444(13) 0.0455(12) 0.0318(11) -0.0008(10) -0.0004(9) 0.0088(10)
C15 0.0492(13) 0.0519(12) 0.0385(11) -0.0007(10) -0.0075(11) 0.0035(12)
C16 0.0505(15) 0.0528(13) 0.0537(15) 0.0059(11) 0.0019(12) -0.0044(12)
C17 0.0681(18) 0.0570(16) 0.0400(13) 0.0099(12) 0.0019(13) 0.0041(14)
C18 0.0597(17) 0.0673(16) 0.0414(13) 0.0101(13) -0.0148(13) -0.0022(14)
C19 0.0470(14) 0.0571(14) 0.0485(13) 0.0070(13) -0.0111(11) 0.0001(12)

loop_
_atom_type_symbol
_atom_type_description
_atom_type_scat_dispersion_real
_atom_type_scat_dispersion_imag
_atom_type_scat_source
C C 0.0033 0.0016 'International Tables Vol C Tables 4.2.6.8 and 6.1.1.4'
H H 0.0000 0.0000 'International Tables Vol C Tables 4.2.6.8 and 6.1.1.4'
N N 0.0061 0.0033 'International Tables Vol C Tables 4.2.6.8 and 6.1.1.4'
O O 0.0106 0.0060 'International Tables Vol C Tables 4.2.6.8 and 6.1.1.4'
S S 0.1246 0.1234 'International Tables Vol C Tables 4.2.6.8 and 6.1.1.4'

loop_
_geom_angle_atom_site_label_1
_geom_angle_atom_site_label_2
_geom_angle_atom_site_label_3
_geom_angle
_geom_angle_site_symmetry_1
_geom_angle_site_symmetry_3
_geom_angle_publ_flag
N5 C1 C8 113.95(19) . . ?
N5 C1 C2 101.8(2) . . ?
C8 C1 C2 114.57(19) . . ?
N5 C1 H1A 108.7 . . ?
C8 C1 H1A 108.7 . . ?
C2 C1 H1A 108.7 . . ?
O3 C2 C14 109.46(18) . . ?
O3 C2 C1 104.69(18) . . ?
C14 C2 C1 116.08(19) . . ?
O3 C2 H2A 108.8 . . ?
C14 C2 H2A 108.8 . . ?
C1 C2 H2A 108.8 . . ?
C2 O3 S4 113.30(14) . . ?
O7 S4 O6 116.90(12) . . ?
O7 S4 O3 109.09(12) . . ?
O6 S4 O3 108.36(11) . . ?
O7 S4 N5 111.58(12) . . ?
O6 S4 N5 112.99(10) . . ?
O3 S4 N5 95.71(9) . . ?
C1 N5 S4 107.08(16) . . ?
C1 N5 H5A 126.5 . . ?
S4 N5 H5A 126.5 . . ?
C9 C8 C13 118.7(2) . . ?
C9 C8 C1 122.6(2) . . ?
C13 C8 C1 118.6(2) . . ?
C10 C9 C8 120.1(2) . . ?
C10 C9 H9A 120.0 . . ?
C8 C9 H9A 120.0 . . ?
C11 C10 C9 121.0(3) . . ?
C11 C10 H10A 119.5 . . ?
C9 C10 H10A 119.5 . . ?
C10 C11 C12 119.7(3) . . ?
C10 C11 H11A 120.2 . . ?
C12 C11 H11A 120.2 . . ?
C13 C12 C11 119.7(3) . . ?
C13 C12 H12A 120.2 . . ?
C11 C12 H12A 120.2 . . ?
C12 C13 C8 120.9(3) . . ?
C12 C13 H13A 119.5 . . ?
C8 C13 H13A 119.5 . . ?
C15 C14 C19 119.2(2) . . ?
C15 C14 C2 122.8(2) . . ?
C19 C14 C2 117.9(2) . . ?
C14 C15 C16 120.1(2) . . ?
C14 C15 H15A 119.9 . . ?
C16 C15 H15A 119.9 . . ?
C17 C16 C15 120.7(3) . . ?
C17 C16 H16A 119.7 . . ?
C15 C16 H16A 119.7 . . ?
C18 C17 C16 119.8(2) . . ?
C18 C17 H17A 120.1 . . ?
C16 C17 H17A 120.1 . . ?
C17 C18 C19 120.1(3) . . ?
C17 C18 H18A 120.0 . . ?
C19 C18 H18A 120.0 . . ?
C18 C19 C14 120.0(3) . . ?
C18 C19 H19A 120.0 . . ?
C14 C19 H19A 120.0 . . ?

loop_
_geom_bond_atom_site_label_1
_geom_bond_atom_site_label_2
_geom_bond_distance
_geom_bond_site_symmetry_2
_geom_bond_publ_flag
C1 N5 1.478(3) . ?
C1 C8 1.510(3) . ?
C1 C2 1.547(4) . ?
C1 H1A 0.9800 . ?
C2 O3 1.466(3) . ?
C2 C14 1.505(3) . ?
C2 H2A 0.9800 . ?
O3 S4 1.5687(19) . ?
S4 O7 1.4083(19) . ?
S4 O6 1.4270(17) . ?
S4 N5 1.6271(19) . ?
N5 H5A 0.8600 . ?
C8 C9 1.387(3) . ?
C8 C13 1.388(3) . ?
C9 C10 1.385(4) . ?
C9 H9A 0.9300 . ?
C10 C11 1.366(4) . ?
C10 H10A 0.9300 . ?
C11 C12 1.386(4) . ?
C11 H11A 0.9300 . ?
C12 C13 1.383(4) . ?
C12 H12A 0.9300 . ?
C13 H13A 0.9300 . ?
C14 C15 1.376(4) . ?
C14 C19 1.391(3) . ?
C15 C16 1.382(3) . ?
C15 H15A 0.9300 . ?
C16 C17 1.373(4) . ?
C16 H16A 0.9300 . ?
C17 C18 1.369(4) . ?
C17 H17A 0.9300 . ?
C18 C19 1.391(4) . ?
C18 H18A 0.9300 . ?
C19 H19A 0.9300 . ?

loop_
_geom_hbond_atom_site_label_D
_geom_hbond_atom_site_label_H
_geom_hbond_atom_site_label_A
_geom_hbond_distance_DH
_geom_hbond_distance_HA
_geom_hbond_distance_DA
_geom_hbond_angle_DHA
_geom_hbond_site_symmetry_A
N5 H5A O6 0.86 2.63 3.058(3) 111.9 2_455

loop_
_geom_torsion_atom_site_label_1
_geom_torsion_atom_site_label_2
_geom_torsion_atom_site_label_3
_geom_torsion_atom_site_label_4
_geom_torsion
_geom_torsion_site_symmetry_1
_geom_torsion_site_symmetry_2
_geom_torsion_site_symmetry_3
_geom_torsion_site_symmetry_4
_geom_torsion_publ_flag
N5 C1 C2 O3 33.6(2) . . . . ?
C8 C1 C2 O3 157.02(19) . . . . ?
N5 C1 C2 C14 -87.2(2) . . . . ?
C8 C1 C2 C14 36.2(3) . . . . ?
C14 C2 O3 S4 112.96(18) . . . . ?
C1 C2 O3 S4 -12.1(2) . . . . ?
C2 O3 S4 O7 -127.41(16) . . . . ?
C2 O3 S4 O6 104.32(16) . . . . ?
C2 O3 S4 N5 -12.22(18) . . . . ?
C8 C1 N5 S4 -166.91(16) . . . . ?
C2 C1 N5 S4 -43.04(18) . . . . ?
O7 S4 N5 C1 147.16(16) . . . . ?
O6 S4 N5 C1 -78.70(17) . . . . ?
O3 S4 N5 C1 34.03(16) . . . . ?
N5 C1 C8 C9 37.0(3) . . . . ?
C2 C1 C8 C9 -79.7(3) . . . . ?
N5 C1 C8 C13 -146.3(2) . . . . ?
C2 C1 C8 C13 97.0(3) . . . . ?
C13 C8 C9 C10 -0.9(4) . . . . ?
C1 C8 C9 C10 175.8(2) . . . . ?
C8 C9 C10 C11 -0.2(4) . . . . ?
C9 C10 C11 C12 1.0(5) . . . . ?
C10 C11 C12 C13 -0.6(5) . . . . ?
C11 C12 C13 C8 -0.6(4) . . . . ?
C9 C8 C13 C12 1.3(4) . . . . ?
C1 C8 C13 C12 -175.5(2) . . . . ?
O3 C2 C14 C15 -28.9(3) . . . . ?
C1 C2 C14 C15 89.2(3) . . . . ?
O3 C2 C14 C19 153.9(2) . . . . ?
C1 C2 C14 C19 -87.9(3) . . . . ?
C19 C14 C15 C16 1.8(3) . . . . ?
C2 C14 C15 C16 -175.4(2) . . . . ?
C14 C15 C16 C17 -0.5(4) . . . . ?
C15 C16 C17 C18 -1.1(4) . . . . ?
C16 C17 C18 C19 1.4(4) . . . . ?
C17 C18 C19 C14 -0.1(4) . . . . ?
C15 C14 C19 C18 -1.5(4) . . . . ?
C2 C14 C19 C18 175.8(2) . . . . ?

loop_
_cod_related_entry_id
_cod_related_entry_database
_cod_related_entry_code
1 ChemSpider 30653258
